data_7035224
loop_
_publ_author_name
'Xu, Zhong-Xuan'
'Kang, Yao'
'Han, Min-Le'
'Li, Dong-Sheng'
'Zhang, Jian'

_publ_section_title
;
 Integration of a semi-rigid proline ligand and 4,4'-bipyridine in the
 synthesis of homochiral metal-organic frameworks with helices.
;
_journal_issue 24
_journal_name_full 'Dalton transactions (Cambridge, England : 2003)'
_journal_page_first 11052
_journal_page_last 11056
_journal_paper_doi 10.1039/c5dt01151e
_journal_volume 44
_journal_year 2015
_chemical_absolute_configuration rm
_chemical_formula_sum 'C58 H56 Co3 N8 O20'
_chemical_formula_weight 1361.90
_chemical_name_systematic
; 
 ? 
;
_space_group_IT_number 152
_symmetry_cell_setting trigonal
_symmetry_space_group_name_Hall 'P 31 2"'
_symmetry_space_group_name_H-M 'P 31 2 1'
_atom_sites_solution_hydrogens geom
_atom_sites_solution_primary direct
_atom_sites_solution_secondary difmap
_audit_creation_method SHELXL-97
_audit_update_record
;
2015-04-21 deposited with the CCDC.
2015-05-21 downloaded from the CCDC.
;
_cell_angle_alpha 90.00
_cell_angle_beta 90.00
_cell_angle_gamma 120.00
_cell_formula_units_Z 3
_cell_length_a 11.4201(3)
_cell_length_b 11.4201(3)
_cell_length_c 41.5158(16)
_cell_measurement_reflns_used 3658
_cell_measurement_temperature 293(2)
_cell_measurement_theta_max 28.8230
_cell_measurement_theta_min 2.8340
_cell_volume 4689.0(3)
_computing_cell_refinement 'Bruker FRAMBO'
_computing_data_collection 'Bruker FRAMBO'
_computing_data_reduction 'Bruker SAINT'
_computing_molecular_graphics 'Bruker SHELXTL'
_computing_publication_material 'Bruker SHELXTL'
_computing_structure_refinement 'SHELXL-97 (Sheldrick, 1997)'
_computing_structure_solution 'SHELXS-97 (Sheldrick, 1990)'
_diffrn_ambient_temperature 293(2)
_diffrn_measured_fraction_theta_full 0.998
_diffrn_measured_fraction_theta_max 0.998
_diffrn_measurement_device_type 'Xcalibur, Eos'
_diffrn_measurement_method 'phi and omega scans'
_diffrn_radiation_monochromator graphite
_diffrn_radiation_source 'Enhance (Mo) X-ray Source'
_diffrn_radiation_type MoK\a
_diffrn_radiation_wavelength 0.71073
_diffrn_reflns_av_R_equivalents 0.0319
_diffrn_reflns_av_sigmaI/netI 0.0626
_diffrn_reflns_limit_h_max 13
_diffrn_reflns_limit_h_min -8
_diffrn_reflns_limit_k_max 5
_diffrn_reflns_limit_k_min -13
_diffrn_reflns_limit_l_max 49
_diffrn_reflns_limit_l_min -29
_diffrn_reflns_number 8768
_diffrn_reflns_theta_full 25.00
_diffrn_reflns_theta_max 25.00
_diffrn_reflns_theta_min 2.53
_exptl_absorpt_coefficient_mu 0.866
_exptl_absorpt_correction_T_max 1.00000
_exptl_absorpt_correction_T_min 0.73772
_exptl_absorpt_correction_type multi-scan
_exptl_absorpt_process_details
;
CrysAlisPro, Agilent Technologies,
Version 1.171.36.28 (release 01-02-2013 CrysAlis171 .NET)
(compiled Feb  1 2013,16:14:44)
Empirical absorption correction using spherical harmonics,
 implemented in SCALE3 ABSPACK scaling algorithm.
;
_exptl_crystal_colour orange-coloured
_exptl_crystal_density_diffrn 1.447
_exptl_crystal_density_method 'not measured'
_exptl_crystal_description polyhydron
_exptl_crystal_F_000 2103
_exptl_crystal_size_max 0.25
_exptl_crystal_size_mid 0.20
_exptl_crystal_size_min 0.18
_refine_diff_density_max 0.597
_refine_diff_density_min -0.440
_refine_diff_density_rms 0.087
_refine_ls_abs_structure_details 'Flack H D (1983), Acta Cryst. A39, 876-881'
_refine_ls_abs_structure_Flack 0.03(3)
_refine_ls_extinction_method none
_refine_ls_goodness_of_fit_ref 1.001
_refine_ls_hydrogen_treatment none
_refine_ls_matrix_type full
_refine_ls_number_parameters 414
_refine_ls_number_reflns 5398
_refine_ls_number_restraints 0
_refine_ls_restrained_S_all 1.001
_refine_ls_R_factor_all 0.0593
_refine_ls_R_factor_gt 0.0541
_refine_ls_shift/su_max 0.040
_refine_ls_shift/su_mean 0.002
_refine_ls_structure_factor_coef Fsqd
_refine_ls_weighting_details 'calc w=1/[\s^2^(Fo^2^)+(0.0876P)^2^+6.0489P] where P=(Fo^2^+2Fc^2^)/3'
_refine_ls_weighting_scheme calc
_refine_ls_wR_factor_gt 0.1454
_refine_ls_wR_factor_ref 0.1488
_reflns_number_gt 5039
_reflns_number_total 5398
_reflns_threshold_expression >2sigma(I)
_cod_data_source_file c5dt01151e2.cif
_cod_data_source_block 1-D_CCDC-1050241
_cod_depositor_comments
;
The following automatic conversions were performed:

'_symmetry_cell_setting' value 'Trigonal' changed to 'trigonal'
according to
/usr/data/users/saulius/crontab/automatic-downloads/rss-feeds/RSC/lib/dictionaries/cif_core.dic
dictionary named 'cif_core.dic' version 2.4.2 from 2011-04-26.

Automatic conversion script
Id: cif_fix_values 3271 2015-04-21 07:52:19Z andrius 

 Adding full bibliography for 7035224--7035225.cif.
;
_cod_original_sg_symbol_H-M P3(1)21
_cod_database_code 7035224

loop_
_symmetry_equiv_pos_as_xyz
'x, y, z'
'-y, x-y, z+1/3'
'-x+y, -x, z+2/3'
'y, x, -z'
'-x, -x+y, -z+1/3'
'x-y, -y, -z+2/3'

loop_
_atom_site_label
_atom_site_type_symbol
_atom_site_fract_x
_atom_site_fract_y
_atom_site_fract_z
_atom_site_U_iso_or_equiv
_atom_site_adp_type
_atom_site_occupancy
_atom_site_symmetry_multiplicity
_atom_site_calc_flag
_atom_site_refinement_flags
_atom_site_disorder_assembly
_atom_site_disorder_group
Co1 Co 1.0000 0.51843(8) 0.1667 0.0140(2) Uani 1 2 d S . .
Co2 Co 1.10125(7) 0.61137(7) 0.056702(15) 0.01884(19) Uani 1 1 d . . .
O1 O 0.2567(4) -0.3104(4) 0.08860(8) 0.0281(8) Uani 1 1 d . . .
O2 O 0.1668(4) -0.4067(4) 0.13533(9) 0.0309(9) Uani 1 1 d . . .
O3 O 0.4038(6) -0.0303(5) 0.13051(12) 0.0709(19) Uani 1 1 d . . .
O4 O 0.5776(4) 0.0210(4) -0.00770(8) 0.0293(9) Uani 1 1 d . . .
O5 O 0.6867(4) 0.2396(4) -0.01549(8) 0.0313(9) Uani 1 1 d . . .
O6 O 0.9285(4) 0.5315(4) 0.08125(8) 0.0273(9) Uani 1 1 d . . .
O7 O 0.8593(4) 0.4398(4) 0.12980(8) 0.0284(9) Uani 1 1 d . . .
N1 N 0.5041(6) -0.1516(6) 0.11489(13) 0.0498(17) Uani 1 1 d . . .
N2 N 1.0967(5) 0.7993(5) 0.05588(11) 0.0292(11) Uani 1 1 d . . .
N3 N 1.0974(6) 1.4175(5) 0.05413(11) 0.0329(12) Uani 1 1 d . . .
N4 N 1.0000 -0.2934(5) 0.1667 0.0194(12) Uiso 1 2 d S . .
N5 N 1.0000 0.3270(5) 0.1667 0.0226(14) Uani 1 2 d S . .
C1 C 0.2637(5) -0.3326(5) 0.11777(12) 0.0217(11) Uani 1 1 d . . .
C2 C 0.4051(7) -0.2727(8) 0.13235(16) 0.062(3) Uani 1 1 d . . .
H2A H 0.4030 -0.2507 0.1551 0.074 Uiso 1 1 calc R . .
C3 C 0.4635(9) -0.3649(11) 0.1291(3) 0.100(4) Uani 1 1 d . . .
H3A H 0.4559 -0.4105 0.1494 0.120 Uiso 1 1 calc R . .
H3B H 0.4150 -0.4328 0.1127 0.120 Uiso 1 1 calc R . .
C4 C 0.6081(12) -0.2798(14) 0.1199(4) 0.130(5) Uani 1 1 d . . .
H4A H 0.6384 -0.3311 0.1072 0.155 Uiso 1 1 calc R . .
H4B H 0.6652 -0.2439 0.1388 0.155 Uiso 1 1 calc R . .
C5 C 0.6098(8) -0.1678(9) 0.1001(2) 0.068(2) Uani 1 1 d . . .
H5A H 0.6966 -0.0852 0.1016 0.081 Uiso 1 1 calc R . .
H5B H 0.5897 -0.1937 0.0776 0.081 Uiso 1 1 calc R . .
C6 C 0.4889(7) -0.0411(7) 0.11481(15) 0.052(2) Uani 1 1 d . . .
C7 C 0.5829(6) 0.0702(6) 0.09238(13) 0.0376(16) Uani 1 1 d . . .
C8 C 0.5760(6) 0.0524(6) 0.05934(13) 0.0344(15) Uani 1 1 d . . .
H8A H 0.5201 -0.0329 0.0507 0.041 Uiso 1 1 calc R . .
C9 C 0.6520(5) 0.1608(5) 0.03912(12) 0.0239(12) Uani 1 1 d . . .
C10 C 0.7367(5) 0.2868(6) 0.05169(12) 0.0238(12) Uani 1 1 d . . .
H10A H 0.7851 0.3600 0.0380 0.029 Uiso 1 1 calc R . .
C11 C 0.7503(5) 0.3051(6) 0.08511(12) 0.0236(12) Uani 1 1 d . . .
C12 C 0.6697(6) 0.1981(6) 0.10522(12) 0.0319(13) Uani 1 1 d . . .
H12A H 0.6733 0.2113 0.1274 0.038 Uiso 1 1 calc R . .
C13 C 0.6391(5) 0.1398(5) 0.00340(12) 0.0220(11) Uani 1 1 d . . .
C14 C 0.8550(5) 0.4362(5) 0.09983(12) 0.0195(10) Uani 1 1 d . . .
C15 C 0.9816(7) 0.8002(6) 0.0521(2) 0.0496(19) Uani 1 1 d . . .
H15A H 0.9015 0.7179 0.0507 0.060 Uiso 1 1 calc R . .
C16 C 0.9757(8) 0.9169(7) 0.0502(2) 0.059(2) Uani 1 1 d . . .
H16A H 0.8934 0.9131 0.0469 0.070 Uiso 1 1 calc R . .
C17 C 1.0938(8) 1.0408(6) 0.05330(15) 0.0389(16) Uani 1 1 d . . .
C18 C 1.2075(8) 1.0372(7) 0.0574(2) 0.054(2) Uani 1 1 d . . .
H18A H 1.2891 1.1176 0.0596 0.065 Uiso 1 1 calc R . .
C19 C 1.2058(7) 0.9140(6) 0.05838(18) 0.0450(17) Uani 1 1 d . . .
H19A H 1.2873 0.9152 0.0610 0.054 Uiso 1 1 calc R . .
C20 C 1.0929(7) 1.1698(7) 0.05324(16) 0.0390(15) Uiso 1 1 d . . .
C21 C 1.0184(9) 1.1980(8) 0.0308(2) 0.060(2) Uani 1 1 d . . .
H21A H 0.9660 1.1349 0.0152 0.072 Uiso 1 1 calc R . .
C22 C 1.0251(8) 1.3230(7) 0.0325(2) 0.0539(19) Uani 1 1 d . . .
H22A H 0.9757 1.3414 0.0176 0.065 Uiso 1 1 calc R . .
C23 C 1.1457(16) 1.3783(11) 0.0757(2) 0.127(6) Uani 1 1 d . . .
H23A H 1.1826 1.4344 0.0935 0.152 Uiso 1 1 calc R . .
C24 C 1.1496(18) 1.2604(11) 0.0756(3) 0.142(7) Uani 1 1 d . . .
H24A H 1.1946 1.2447 0.0922 0.171 Uiso 1 1 calc R . .
C25 C 0.9363(10) -0.2636(7) 0.18812(19) 0.068(3) Uani 1 1 d . . .
H25A H 0.8910 -0.3264 0.2044 0.082 Uiso 1 1 calc R . .
C26 C 0.9308(10) -0.1469(7) 0.1886(2) 0.068(3) Uani 1 1 d . . .
H26A H 0.8793 -0.1345 0.2041 0.081 Uiso 1 1 calc R . .
C27 C 1.0000 -0.0501(6) 0.1667 0.031(2) Uani 1 2 d S . .
C28 C 1.0000 0.0815(7) 0.1667 0.0309(19) Uani 1 2 d S . .
C29 C 0.8816(7) 0.0855(7) 0.17130(18) 0.0434(17) Uani 1 1 d . . .
H29A H 0.7998 0.0062 0.1746 0.052 Uiso 1 1 calc R . .
C30 C 0.8876(7) 0.2105(6) 0.17092(16) 0.0396(16) Uani 1 1 d . . .
H30A H 0.8075 0.2118 0.1738 0.048 Uiso 1 1 calc R . .
O1W O 0.3875(8) 0.2142(9) 0.1260(2) 0.108(3) Uani 1 1 d . . .
O2W O 0.5182(11) -0.2407(10) 0.0116(2) 0.127(3) Uani 1 1 d . A 1
O3W O 0.6384(19) 0.487(2) 0.1380(4) 0.112(6) Uani 0.50 1 d P B 2
O4W O 0.510(3) 0.394(4) 0.0646(10) 0.137(16) Uani 0.25 1 d P C 3
O5W O 0.644(3) 0.627(4) 0.0357(6) 0.119(15) Uani 0.25 1 d P D 4

loop_
_atom_site_aniso_label
_atom_site_aniso_U_11
_atom_site_aniso_U_22
_atom_site_aniso_U_33
_atom_site_aniso_U_23
_atom_site_aniso_U_13
_atom_site_aniso_U_12
Co1 0.0209(5) 0.0116(3) 0.0124(4) 0.00058(19) 0.0012(4) 0.0105(2)
Co2 0.0286(4) 0.0131(3) 0.0155(3) 0.0018(3) 0.0031(3) 0.0109(3)
O1 0.030(2) 0.022(2) 0.0225(18) 0.0045(16) 0.0035(16) 0.0062(18)
O2 0.037(2) 0.0200(19) 0.034(2) 0.0122(17) 0.0221(19) 0.0129(19)
O3 0.071(4) 0.042(3) 0.047(3) -0.007(2) 0.034(3) -0.012(3)
O4 0.031(2) 0.032(2) 0.0184(17) -0.0050(16) -0.0005(16) 0.0117(19)
O5 0.041(2) 0.032(2) 0.0185(17) -0.0015(16) -0.0022(17) 0.016(2)
O6 0.025(2) 0.021(2) 0.0270(18) 0.0062(16) 0.0048(16) 0.0047(18)
O7 0.032(2) 0.027(2) 0.0164(18) -0.0055(15) -0.0019(16) 0.0068(18)
N1 0.035(3) 0.037(3) 0.037(3) 0.013(3) -0.006(3) -0.011(3)
N2 0.038(3) 0.021(3) 0.032(2) 0.007(2) 0.008(2) 0.017(2)
N3 0.064(4) 0.019(2) 0.025(2) -0.002(2) 0.000(2) 0.027(2)
N5 0.026(3) 0.019(2) 0.025(3) 0.0027(13) 0.005(3) 0.0132(17)
C1 0.027(3) 0.010(2) 0.021(2) -0.001(2) 0.001(2) 0.004(2)
C2 0.041(4) 0.051(4) 0.036(3) 0.022(3) -0.010(3) -0.020(4)
C3 0.042(5) 0.091(7) 0.164(11) 0.077(8) -0.002(6) 0.031(5)
C4 0.073(8) 0.111(10) 0.189(14) 0.074(10) 0.034(9) 0.035(7)
C5 0.046(5) 0.065(6) 0.067(5) 0.017(4) 0.014(4) 0.010(4)
C6 0.045(4) 0.038(4) 0.026(3) -0.006(3) -0.003(3) -0.015(3)
C7 0.034(3) 0.029(3) 0.024(3) 0.001(2) 0.005(3) -0.003(3)
C8 0.030(3) 0.027(3) 0.025(3) -0.010(2) 0.003(2) -0.003(3)
C9 0.021(3) 0.025(3) 0.017(2) -0.003(2) 0.002(2) 0.005(2)
C10 0.020(3) 0.028(3) 0.016(2) 0.003(2) 0.002(2) 0.007(2)
C11 0.021(3) 0.022(3) 0.018(2) -0.004(2) -0.001(2) 0.004(2)
C12 0.034(3) 0.029(3) 0.011(2) 0.000(2) 0.001(2) -0.001(3)
C13 0.018(3) 0.027(3) 0.022(3) -0.003(2) -0.002(2) 0.011(2)
C14 0.017(3) 0.017(3) 0.023(3) -0.004(2) 0.000(2) 0.008(2)
C15 0.036(4) 0.020(3) 0.095(6) 0.007(3) 0.015(4) 0.015(3)
C16 0.053(5) 0.032(4) 0.105(7) 0.011(4) 0.012(5) 0.032(4)
C17 0.067(5) 0.021(3) 0.039(3) 0.004(3) 0.008(3) 0.030(3)
C18 0.053(5) 0.014(3) 0.086(6) 0.000(3) -0.018(4) 0.010(3)
C19 0.037(4) 0.018(3) 0.080(5) 0.000(3) -0.006(4) 0.015(3)
C21 0.087(6) 0.042(4) 0.063(5) -0.023(4) -0.030(5) 0.041(5)
C22 0.065(5) 0.036(4) 0.069(5) -0.001(4) -0.008(4) 0.032(4)
C23 0.284(18) 0.073(7) 0.074(6) -0.046(6) -0.091(9) 0.126(10)
C24 0.31(2) 0.088(8) 0.090(7) -0.058(7) -0.126(11) 0.146(12)
C25 0.128(8) 0.038(4) 0.062(5) 0.027(4) 0.059(5) 0.058(5)
C26 0.109(7) 0.036(4) 0.080(6) 0.020(4) 0.057(5) 0.053(5)
C27 0.047(5) 0.015(3) 0.041(5) 0.002(2) 0.004(4) 0.024(3)
C28 0.046(5) 0.022(3) 0.033(4) 0.0024(19) 0.005(4) 0.023(3)
C29 0.036(4) 0.026(3) 0.074(5) 0.007(3) 0.016(3) 0.020(3)
C30 0.042(4) 0.026(3) 0.061(4) 0.008(3) 0.016(3) 0.024(3)
O1W 0.079(5) 0.136(7) 0.113(6) -0.012(5) 0.001(4) 0.056(5)
O2W 0.161(9) 0.135(8) 0.121(6) 0.023(6) 0.014(6) 0.101(7)
O3W 0.131(14) 0.166(17) 0.098(11) 0.021(11) 0.021(10) 0.118(14)
O4W 0.09(2) 0.12(3) 0.24(4) 0.05(3) 0.08(3) 0.08(2)
O5W 0.09(2) 0.28(5) 0.064(15) -0.07(2) -0.042(14) 0.15(3)

loop_
_atom_type_symbol
_atom_type_description
_atom_type_scat_dispersion_real
_atom_type_scat_dispersion_imag
_atom_type_scat_source
C C 0.0033 0.0016 'International Tables Vol C Tables 4.2.6.8 and 6.1.1.4'
H H 0.0000 0.0000 'International Tables Vol C Tables 4.2.6.8 and 6.1.1.4'
Co Co 0.3494 0.9721 'International Tables Vol C Tables 4.2.6.8 and 6.1.1.4'
N N 0.0061 0.0033 'International Tables Vol C Tables 4.2.6.8 and 6.1.1.4'
O O 0.0106 0.0060 'International Tables Vol C Tables 4.2.6.8 and 6.1.1.4'

loop_
_geom_angle_atom_site_label_1
_geom_angle_atom_site_label_2
_geom_angle_atom_site_label_3
_geom_angle
_geom_angle_site_symmetry_1
_geom_angle_site_symmetry_3
O7 Co1 O7 174.8(2) 5_765 .
O7 Co1 O2 93.89(16) 5_765 5_665
O7 Co1 O2 85.86(16) . 5_665
O7 Co1 O2 85.86(16) 5_765 1_665
O7 Co1 O2 93.89(16) . 1_665
O2 Co1 O2 174.7(2) 5_665 1_665
O7 Co1 N4 92.62(12) 5_765 1_565
O7 Co1 N4 92.62(12) . 1_565
O2 Co1 N4 92.66(11) 5_665 1_565
O2 Co1 N4 92.66(11) 1_665 1_565
O7 Co1 N5 87.38(12) 5_765 .
O7 Co1 N5 87.38(12) . .
O2 Co1 N5 87.34(11) 5_665 .
O2 Co1 N5 87.34(11) 1_665 .
N4 Co1 N5 180.000(2) 1_565 .
O6 Co2 O1 108.43(15) . 1_665
O6 Co2 N2 87.30(17) . .
O1 Co2 N2 91.32(18) 1_665 .
O6 Co2 O4 99.41(15) . 4_655
O1 Co2 O4 151.99(15) 1_665 4_655
N2 Co2 O4 86.82(17) . 4_655
O6 Co2 O5 159.08(15) . 4_655
O1 Co2 O5 92.09(14) 1_665 4_655
N2 Co2 O5 88.19(17) . 4_655
O4 Co2 O5 59.92(14) 4_655 4_655
O6 Co2 N3 92.72(19) . 1_545
O1 Co2 N3 92.73(19) 1_665 1_545
N2 Co2 N3 175.72(18) . 1_545
O4 Co2 N3 88.95(17) 4_655 1_545
O5 Co2 N3 90.29(17) 4_655 1_545
C1 O1 Co2 132.4(3) . 1_445
C1 O2 Co1 163.6(4) . 1_445
C13 O4 Co2 90.1(3) . 4_545
C13 O5 Co2 89.9(3) . 4_545
C14 O6 Co2 142.4(4) . .
C14 O7 Co1 139.6(4) . .
C6 N1 C5 128.4(6) . .
C6 N1 C2 118.8(7) . .
C5 N1 C2 112.8(7) . .
C19 N2 C15 117.5(6) . .
C19 N2 Co2 121.1(4) . .
C15 N2 Co2 121.4(4) . .
C23 N3 C22 113.6(6) . .
C23 N3 Co2 122.6(5) . 1_565
C22 N3 Co2 122.9(5) . 1_565
C25 N4 C25 114.3(7) . 5_765
C25 N4 Co1 122.8(4) . 1_545
C25 N4 Co1 122.8(4) 5_765 1_545
C30 N5 C30 117.1(7) . 5_765
C30 N5 Co1 121.4(4) . .
C30 N5 Co1 121.4(4) 5_765 .
O2 C1 O1 125.7(5) . .
O2 C1 C2 117.1(5) . .
O1 C1 C2 117.0(5) . .
N1 C2 C3 102.3(7) . .
N1 C2 C1 111.7(5) . .
C3 C2 C1 112.9(7) . .
N1 C2 H2A 109.9 . .
C3 C2 H2A 109.9 . .
C1 C2 H2A 109.9 . .
C4 C3 C2 107.5(9) . .
C4 C3 H3A 110.2 . .
C2 C3 H3A 110.2 . .
C4 C3 H3B 110.2 . .
C2 C3 H3B 110.2 . .
H3A C3 H3B 108.5 . .
C3 C4 C5 103.4(9) . .
C3 C4 H4A 111.1 . .
C5 C4 H4A 111.1 . .
C3 C4 H4B 111.1 . .
C5 C4 H4B 111.1 . .
H4A C4 H4B 109.0 . .
N1 C5 C4 102.7(7) . .
N1 C5 H5A 111.2 . .
C4 C5 H5A 111.2 . .
N1 C5 H5B 111.2 . .
C4 C5 H5B 111.2 . .
H5A C5 H5B 109.1 . .
O3 C6 N1 124.7(6) . .
O3 C6 C7 120.6(8) . .
N1 C6 C7 114.7(7) . .
C8 C7 C12 119.4(5) . .
C8 C7 C6 121.6(5) . .
C12 C7 C6 118.7(5) . .
C7 C8 C9 120.4(5) . .
C7 C8 H8A 119.8 . .
C9 C8 H8A 119.8 . .
C10 C9 C8 120.3(5) . .
C10 C9 C13 120.4(5) . .
C8 C9 C13 119.3(5) . .
C9 C10 C11 120.0(5) . .
C9 C10 H10A 120.0 . .
C11 C10 H10A 120.0 . .
C12 C11 C10 119.4(5) . .
C12 C11 C14 118.8(4) . .
C10 C11 C14 121.7(5) . .
C11 C12 C7 120.3(5) . .
C11 C12 H12A 119.9 . .
C7 C12 H12A 119.9 . .
O5 C13 O4 120.1(5) . .
O5 C13 C9 120.5(5) . .
O4 C13 C9 119.4(5) . .
O7 C14 O6 126.1(5) . .
O7 C14 C11 116.0(4) . .
O6 C14 C11 117.9(4) . .
N2 C15 C16 123.0(7) . .
N2 C15 H15A 118.5 . .
C16 C15 H15A 118.5 . .
C15 C16 C17 119.4(7) . .
C15 C16 H16A 120.3 . .
C17 C16 H16A 120.3 . .
C18 C17 C16 116.4(6) . .
C18 C17 C20 121.6(7) . .
C16 C17 C20 121.9(7) . .
C17 C18 C19 120.8(7) . .
C17 C18 H18A 119.6 . .
C19 C18 H18A 119.6 . .
N2 C19 C18 122.8(7) . .
N2 C19 H19A 118.6 . .
C18 C19 H19A 118.6 . .
C24 C20 C21 114.2(7) . .
C24 C20 C17 123.0(7) . .
C21 C20 C17 122.4(6) . .
C22 C21 C20 118.1(7) . .
C22 C21 H21A 120.9 . .
C20 C21 H21A 120.9 . .
N3 C22 C21 124.2(7) . .
N3 C22 H22A 117.9 . .
C21 C22 H22A 117.9 . .
N3 C23 C24 126.1(8) . .
N3 C23 H23A 116.9 . .
C24 C23 H23A 116.9 . .
C20 C24 C23 122.5(9) . .
C20 C24 H24A 118.7 . .
C23 C24 H24A 118.7 . .
N4 C25 C26 124.8(7) . .
N4 C25 H25A 117.6 . .
C26 C25 H25A 117.6 . .
C27 C26 C25 119.9(7) . .
C27 C26 H26A 120.0 . .
C25 C26 H26A 120.0 . .
C26 C27 C26 116.1(8) . 5_765
C26 C27 C28 122.0(4) . .
C26 C27 C28 122.0(4) 5_765 .
C29 C28 C29 117.4(8) . 5_765
C29 C28 C27 121.3(4) . .
C29 C28 C27 121.3(4) 5_765 .
C28 C29 C30 118.8(7) . .
C28 C29 H29A 120.6 . .
C30 C29 H29A 120.6 . .
N5 C30 C29 123.9(6) . .
N5 C30 H30A 118.0 . .
C29 C30 H30A 118.0 . .

loop_
_geom_bond_atom_site_label_1
_geom_bond_atom_site_label_2
_geom_bond_distance
_geom_bond_site_symmetry_2
Co1 O7 2.071(4) 5_765
Co1 O7 2.071(4) .
Co1 O2 2.103(4) 5_665
Co1 O2 2.103(4) 1_665
Co1 N4 2.149(6) 1_565
Co1 N5 2.187(6) .
Co2 O6 1.991(4) .
Co2 O1 2.029(4) 1_665
Co2 N2 2.173(5) .
Co2 O4 2.185(4) 4_655
Co2 O5 2.192(4) 4_655
Co2 N3 2.195(5) 1_545
O1 C1 1.248(6) .
O1 Co2 2.029(4) 1_445
O2 C1 1.239(6) .
O2 Co1 2.103(3) 1_445
O3 C6 1.227(10) .
O4 C13 1.262(6) .
O4 Co2 2.185(4) 4_545
O5 C13 1.261(6) .
O5 Co2 2.192(4) 4_545
O6 C14 1.253(6) .
O7 C14 1.245(6) .
N1 C6 1.356(11) .
N1 C5 1.447(11) .
N1 C2 1.467(8) .
N2 C19 1.283(8) .
N2 C15 1.329(8) .
N3 C23 1.246(10) .
N3 C22 1.326(9) .
N3 Co2 2.195(5) 1_565
N4 C25 1.299(8) .
N4 C25 1.299(8) 5_765
N4 Co1 2.149(6) 1_545
N5 C30 1.320(7) .
N5 C30 1.320(7) 5_765
C1 C2 1.529(9) .
C2 C3 1.508(14) .
C2 H2A 0.9800 .
C3 C4 1.488(14) .
C3 H3A 0.9700 .
C3 H3B 0.9700 .
C4 C5 1.513(14) .
C4 H4A 0.9700 .
C4 H4B 0.9700 .
C5 H5A 0.9700 .
C5 H5B 0.9700 .
C6 C7 1.508(8) .
C7 C8 1.383(7) .
C7 C12 1.397(8) .
C8 C9 1.384(8) .
C8 H8A 0.9300 .
C9 C10 1.374(8) .
C9 C13 1.498(7) .
C10 C11 1.400(7) .
C10 H10A 0.9300 .
C11 C12 1.383(7) .
C11 C14 1.502(7) .
C12 H12A 0.9300 .
C15 C16 1.369(9) .
C15 H15A 0.9300 .
C16 C17 1.389(11) .
C16 H16A 0.9300 .
C17 C18 1.331(11) .
C17 C20 1.478(9) .
C18 C19 1.398(9) .
C18 H18A 0.9300 .
C19 H19A 0.9300 .
C20 C24 1.298(11) .
C20 C21 1.404(10) .
C21 C22 1.393(10) .
C21 H21A 0.9300 .
C22 H22A 0.9300 .
C23 C24 1.369(12) .
C23 H23A 0.9300 .
C24 H24A 0.9300 .
C25 C26 1.365(9) .
C25 H25A 0.9300 .
C26 C27 1.343(8) .
C26 H26A 0.9300 .
C27 C26 1.343(8) 5_765
C27 C28 1.503(10) .
C28 C29 1.389(7) .
C28 C29 1.389(7) 5_765
C29 C30 1.395(9) .
C29 H29A 0.9300 .
C30 H30A 0.9300 .

loop_
_geom_torsion_atom_site_label_1
_geom_torsion_atom_site_label_2
_geom_torsion_atom_site_label_3
_geom_torsion_atom_site_label_4
_geom_torsion
_geom_torsion_site_symmetry_1
_geom_torsion_site_symmetry_4
O1 Co2 O6 C14 -68.5(6) 1_665 .
N2 Co2 O6 C14 -159.0(6) . .
O4 Co2 O6 C14 114.7(5) 4_655 .
O5 Co2 O6 C14 123.2(6) 4_655 .
N3 Co2 O6 C14 25.3(6) 1_545 .
O7 Co1 O7 C14 -91.9(5) 5_765 .
O2 Co1 O7 C14 -179.4(6) 5_665 .
O2 Co1 O7 C14 -4.8(6) 1_665 .
N4 Co1 O7 C14 88.1(5) 1_565 .
N5 Co1 O7 C14 -91.9(5) . .
O6 Co2 N2 C19 143.2(5) . .
O1 Co2 N2 C19 34.8(5) 1_665 .
O4 Co2 N2 C19 -117.2(5) 4_655 .
O5 Co2 N2 C19 -57.3(5) 4_655 .
N3 Co2 N2 C19 -127(3) 1_545 .
O6 Co2 N2 C15 -38.3(5) . .
O1 Co2 N2 C15 -146.6(5) 1_665 .
O4 Co2 N2 C15 61.3(5) 4_655 .
O5 Co2 N2 C15 121.3(5) 4_655 .
N3 Co2 N2 C15 52(3) 1_545 .
O7 Co1 N5 C30 123.3(4) 5_765 .
O7 Co1 N5 C30 -56.7(4) . .
O2 Co1 N5 C30 29.2(4) 5_665 .
O2 Co1 N5 C30 -150.8(4) 1_665 .
N4 Co1 N5 C30 69(100) 1_565 .
O7 Co1 N5 C30 -56.7(4) 5_765 5_765
O7 Co1 N5 C30 123.3(4) . 5_765
O2 Co1 N5 C30 -150.8(4) 5_665 5_765
O2 Co1 N5 C30 29.2(4) 1_665 5_765
N4 Co1 N5 C30 -111(100) 1_565 5_765
Co1 O2 C1 O1 -86.4(15) 1_445 .
Co1 O2 C1 C2 99.1(15) 1_445 .
Co2 O1 C1 O2 -5.8(9) 1_445 .
Co2 O1 C1 C2 168.7(5) 1_445 .
C6 N1 C2 C3 -175.2(7) . .
C5 N1 C2 C3 3.7(9) . .
C6 N1 C2 C1 63.7(8) . .
C5 N1 C2 C1 -117.4(7) . .
O2 C1 C2 N1 -158.6(6) . .
O1 C1 C2 N1 26.4(9) . .
O2 C1 C2 C3 86.8(8) . .
O1 C1 C2 C3 -88.2(7) . .
N1 C2 C3 C4 17.8(12) . .
C1 C2 C3 C4 138.0(9) . .
C2 C3 C4 C5 -31.7(14) . .
C6 N1 C5 C4 155.9(9) . .
C2 N1 C5 C4 -22.8(10) . .
C3 C4 C5 N1 32.3(13) . .
C5 N1 C6 O3 -172.6(7) . .
C2 N1 C6 O3 6.1(10) . .
C5 N1 C6 C7 9.8(10) . .
C2 N1 C6 C7 -171.5(5) . .
O3 C6 C7 C8 -112.9(8) . .
N1 C6 C7 C8 64.8(9) . .
O3 C6 C7 C12 60.8(9) . .
N1 C6 C7 C12 -121.6(7) . .
C12 C7 C8 C9 -1.5(11) . .
C6 C7 C8 C9 172.1(7) . .
C7 C8 C9 C10 1.1(10) . .
C7 C8 C9 C13 -177.9(6) . .
C8 C9 C10 C11 2.3(9) . .
C13 C9 C10 C11 -178.7(5) . .
C9 C10 C11 C12 -5.2(9) . .
C9 C10 C11 C14 171.6(5) . .
C10 C11 C12 C7 4.8(10) . .
C14 C11 C12 C7 -172.1(6) . .
C8 C7 C12 C11 -1.5(11) . .
C6 C7 C12 C11 -175.3(7) . .
Co2 O5 C13 O4 -0.1(5) 4_545 .
Co2 O5 C13 C9 -178.7(5) 4_545 .
Co2 O4 C13 O5 0.1(5) 4_545 .
Co2 O4 C13 C9 178.7(4) 4_545 .
C10 C9 C13 O5 -12.2(8) . .
C8 C9 C13 O5 166.8(6) . .
C10 C9 C13 O4 169.2(5) . .
C8 C9 C13 O4 -11.9(8) . .
Co1 O7 C14 O6 -38.9(9) . .
Co1 O7 C14 C11 141.9(5) . .
Co2 O6 C14 O7 91.9(7) . .
Co2 O6 C14 C11 -88.9(7) . .
C12 C11 C14 O7 -1.8(8) . .
C10 C11 C14 O7 -178.7(5) . .
C12 C11 C14 O6 179.0(5) . .
C10 C11 C14 O6 2.1(8) . .
C19 N2 C15 C16 1.3(12) . .
Co2 N2 C15 C16 -177.3(6) . .
N2 C15 C16 C17 -2.1(14) . .
C15 C16 C17 C18 1.3(12) . .
C15 C16 C17 C20 -176.6(7) . .
C16 C17 C18 C19 0.1(12) . .
C20 C17 C18 C19 178.0(7) . .
C15 N2 C19 C18 0.2(11) . .
Co2 N2 C19 C18 178.8(6) . .
C17 C18 C19 N2 -0.9(13) . .
C18 C17 C20 C24 -50.2(14) . .
C16 C17 C20 C24 127.6(12) . .
C18 C17 C20 C21 136.8(9) . .
C16 C17 C20 C21 -45.5(11) . .
C24 C20 C21 C22 6.9(14) . .
C17 C20 C21 C22 -179.4(8) . .
C23 N3 C22 C21 -9.0(14) . .
Co2 N3 C22 C21 -178.5(7) 1_565 .
C20 C21 C22 N3 -0.1(14) . .
C22 N3 C23 C24 12(2) . .
Co2 N3 C23 C24 -178.7(14) 1_565 .
C21 C20 C24 C23 -5(2) . .
C17 C20 C24 C23 -178.6(14) . .
N3 C23 C24 C20 -5(3) . .
C25 N4 C25 C26 1.6(9) 5_765 .
Co1 N4 C25 C26 -178.4(9) 1_545 .
N4 C25 C26 C27 -3.3(17) . .
C25 C26 C27 C26 1.5(8) . 5_765
C25 C26 C27 C28 -178.5(8) . .
C26 C27 C28 C29 -43.8(6) . .
C26 C27 C28 C29 136.2(6) 5_765 .
C26 C27 C28 C29 136.2(6) . 5_765
C26 C27 C28 C29 -43.8(6) 5_765 5_765
C29 C28 C29 C30 0.3(5) 5_765 .
C27 C28 C29 C30 -179.7(5) . .
C30 N5 C30 C29 0.3(5) 5_765 .
Co1 N5 C30 C29 -179.7(5) . .
C28 C29 C30 N5 -0.6(10) . .
